data_4321518
loop_
_publ_author_name
'Zhuang Jin Zhong'
'Hidetake Seino'
'Yasushi Mizobe'
'Masanobu Hidai'
'Michel Verdaguer'
'Shin-ichi Ohkoshi'
'Kazuhito Hashimoto'

_publ_contact_author_address
;
  Research Center for Advanced Science and Technology
  The University  of Tokyo, 4-6-1 Komaba, Meguroku
  Tokyo 153-8904, Japan
;
_publ_contact_author_email ' kazuhito@fchem.chem.t.u-tokyo.ac.jp '
_publ_contact_author_fax ' 81-3-5452-5083'
_publ_contact_author_name ' Kazuhito Hashimoto'
_publ_contact_author_phone ' 81-3-5452-5080 '
_publ_section_title
;
 Crystal Structure and Magnetic Properties of an Octacyanometalate-Based
 Three-Dimensional Tungstate(V)-Manganese(II) Bimetallic Assembly
;
_journal_name_full 'Inorganic Chemistry'
_journal_page_first 5095
_journal_page_last 5101
_journal_paper_doi 10.1021/ic0005994
_journal_volume 39
_journal_year 2000
_chemical_formula_sum 'C8 H11.02 Mn1.5 N8 O5.51 W'
_chemical_formula_weight 573.71
_space_group_IT_number 14
_symmetry_cell_setting monoclinic
_symmetry_Int_Tables_number 14
_symmetry_space_group_name_Hall '-P 2ybc'
_symmetry_space_group_name_H-M 'P 1 21/c 1'
_audit_creation_date 'Thu Oct 28 21:06:56 1999'
_audit_creation_method 'from TEXRAY.INF file'
_cell_angle_alpha 90
_cell_angle_beta 94.832(9)
_cell_angle_gamma 90
_cell_formula_units_Z 16
_cell_length_a 15.438(2)
_cell_length_b 14.691(2)
_cell_length_c 33.046(2)
_cell_measurement_reflns_used 25
_cell_measurement_temperature 296.2
_cell_measurement_theta_max 20.0
_cell_measurement_theta_min 19.9
_cell_volume 7468.2(15)
_computing_cell_refinement 'Rigaku/AFC Diffractometer Control'
_computing_data_collection 'Rigaku/AFC Diffractometer Control'
_computing_data_reduction teXsan
_computing_publication_material teXsan
_computing_structure_refinement teXsan
_diffrn_ambient_temperature 296.2
_diffrn_measurement_device_type 'Rigaku AFC7R'
_diffrn_measurement_method \w
_diffrn_orient_matrix_UB_11 -0.00209
_diffrn_orient_matrix_UB_12 -0.00755
_diffrn_orient_matrix_UB_13 -0.03014
_diffrn_orient_matrix_UB_21 -0.06448
_diffrn_orient_matrix_UB_22 0.00859
_diffrn_orient_matrix_UB_23 -0.00199
_diffrn_orient_matrix_UB_31 0.00802
_diffrn_orient_matrix_UB_32 0.06710
_diffrn_orient_matrix_UB_33 -0.00313
_diffrn_radiation_detector 'scintillation counter'
_diffrn_radiation_monochromator graphite
_diffrn_radiation_source 'Rigaku rotating anode'
_diffrn_radiation_type 'Mo K\a'
_diffrn_radiation_wavelength 0.7107
_diffrn_reflns_av_R_equivalents 0.070
_diffrn_reflns_av_sigmaI/netI 0.081
_diffrn_reflns_limit_h_max 20
_diffrn_reflns_limit_h_min 0
_diffrn_reflns_limit_k_max 19
_diffrn_reflns_limit_k_min 0
_diffrn_reflns_limit_l_max 42
_diffrn_reflns_limit_l_min -42
_diffrn_reflns_number 17777
_diffrn_reflns_reduction_process 'Lp corrections applied'
_diffrn_reflns_theta_max 27.53
_diffrn_reflns_theta_min 2.59
_diffrn_standards_decay_% 4.82
_diffrn_standards_interval_count 150
_diffrn_standards_number 3
_exptl_absorpt_coefficient_mu 7.198
_exptl_absorpt_correction_T_max 1.000
_exptl_absorpt_correction_T_min 0.330
_exptl_absorpt_correction_type psi-scan
_exptl_absorpt_process_details '(North, Phillips & Mathews, 1968)'
_exptl_crystal_colour red
_exptl_crystal_density_diffrn 2.041
_exptl_crystal_density_method 'not measured'
_exptl_crystal_description plate
_exptl_crystal_F_000 4330.00
_exptl_crystal_size_max 0.400
_exptl_crystal_size_mid 0.300
_exptl_crystal_size_min 0.100
_refine_diff_density_max 5.55
_refine_diff_density_min -2.40
_refine_ls_extinction_coef 0.00054(5)
_refine_ls_extinction_method 'Zachariasen(1967) type 2 Gaussian isotropic'
_refine_ls_goodness_of_fit_ref 1.486
_refine_ls_matrix_type full
_refine_ls_number_constraints 0
_refine_ls_number_parameters 875
_refine_ls_number_reflns 12478
_refine_ls_number_restraints 0
_refine_ls_R_factor_all 0.0458
_refine_ls_R_factor_gt 0.0458
_refine_ls_shift/su_max 0.1030
_refine_ls_shift/su_mean 0.0010
_refine_ls_structure_factor_coef F
_refine_ls_weighting_details 'w = 1/[\s^2^(Fo) + 0.00040|Fo|^2^]'
_refine_ls_weighting_scheme calc
_refine_ls_wR_factor_gt 0.0551
_refine_ls_wR_factor_ref 0.0551
_reflns_number_gt 12478
_reflns_number_total 17142
_reflns_threshold_expression >2.0sigma(I)
_cod_data_source_file ic0005994.cif
_cod_data_source_block manuscriptIC0005994
_cod_original_cell_volume 7468(1)
_cod_original_formula_sum 'C8 H11.02 N8 Mn1.50 O5.51 W '
_cod_database_code 4321518

loop_
_symmetry_equiv_pos_as_xyz
x,y,z
-x,1/2+y,1/2-z
-x,-y,-z
x,1/2-y,1/2+z

loop_
_atom_site_aniso_label
_atom_site_aniso_U_11
_atom_site_aniso_U_22
_atom_site_aniso_U_33
_atom_site_aniso_U_12
_atom_site_aniso_U_13
_atom_site_aniso_U_23
W(1) 0.0181(2) 0.0199(2) 0.0161(2) 0.0005(1) 0.0004(1) 0.0006(2)
W(2) 0.0171(2) 0.0184(2) 0.0146(2) -0.0004(1) 0.0025(1) -0.0017(1)
W(3) 0.0196(2) 0.0167(2) 0.0117(2) 0.0006(1) 0.0012(1) 0.0006(1)
W(4) 0.0208(2) 0.0146(2) 0.0138(2) -0.0002(1) 0.0004(1) 0.0008(1)
Mn(1) 0.0190(6) 0.0161(7) 0.0184(7) -0.0005(5) 0.0026(5) 0.0002(6)
Mn(2) 0.0220(6) 0.0187(7) 0.0219(8) 0.0019(5) -0.0015(5) -0.0012(6)
Mn(3) 0.0190(6) 0.0218(7) 0.0163(7) -0.0012(5) 0.0021(5) -0.0013(6)
Mn(4) 0.0273(7) 0.0229(8) 0.0144(7) -0.0002(6) 0.0022(5) -0.0003(6)
Mn(5) 0.0272(7) 0.0199(7) 0.0182(7) 0.0001(5) 0.0008(5) 0.0013(6)
Mn(6) 0.0223(6) 0.0247(8) 0.0169(7) 0.0011(5) 0.0003(5) 0.0014(6)
O(1) 0.043(4) 0.060(6) 0.038(5) -0.003(4) -0.010(4) -0.011(5)
O(2) 0.036(4) 0.044(5) 0.064(6) -0.005(4) 0.012(4) 0.002(5)
O(3) 0.076(7) 0.029(5) 0.100(9) 0.007(5) 0.008(6) 0.019(6)
O(4i) 0.095(7) 0.032(5) 0.063(7) 0.017(5) -0.009(6) -0.007(5)
O(4j) 0.045(5) 0.16(1) 0.065(8) 0.017(7) -0.017(5) -0.058(8)
O(5i) 0.050(5) 0.064(7) 0.083(8) -0.025(5) -0.001(5) 0.015(6)
O(5j) 0.054(5) 0.041(5) 0.030(4) -0.008(4) 0.012(4) -0.013(4)
O(6i) 0.038(4) 0.074(7) 0.049(6) -0.008(4) 0.012(4) 0.005(5)
O(6j) 0.060(5) 0.079(8) 0.050(6) 0.002(5) 0.006(4) -0.038(6)
O(11) 0.11(1) 0.057(8) 0.24(2) 0.000(7) -0.04(1) -0.02(1)
O(12) 0.19(2) 0.21(2) 0.07(1) -0.10(1) 0.05(1) -0.01(1)
O(13) 0.24(2) 0.25(3) 0.15(2) -0.11(2) 0.07(2) -0.10(2)
O(14) 0.13(2) 0.30(3) 0.31(3) 0.00(2) 0.09(2) 0.12(3)
O(15) 0.29(3) 0.24(3) 0.25(3) -0.09(2) 0.05(3) -0.05(3)
O(16) 0.36(3) 0.10(1) 0.12(2) -0.05(2) 0.01(2) 0.01(1)
O(17) 0.32(3) 0.21(3) 0.26(3) 0.15(2) -0.11(3) 0.02(2)
O(18) 0.29(3) 0.29(3) 0.21(3) 0.14(3) -0.10(2) -0.12(3)
O(19) 0.07(1) 0.37(4) 0.36(4) -0.09(2) 0.10(2) -0.30(3)
O(20) 0.20(4) 0.34(7) 0.28(6) 0.09(4) -0.09(3) -0.19(5)
O(21) 0.071(7) 0.18(2) 0.11(1) -0.014(9) 0.032(7) -0.09(1)
O(22) 0.26(2) 0.30(3) 0.14(2) 0.11(2) 0.08(2) 0.06(2)
O(23) 0.10(1) 0.14(1) 0.12(1) -0.030(9) -0.015(9) 0.01(1)
O(24) 0.28(5) 0.07(2) 0.52(10) -0.03(3) 0.32(6) -0.04(4)
N(10i) 0.054(7) 0.15(2) 0.10(1) -0.018(8) 0.020(7) 0.09(1)
N(10j) 0.074(10) 0.17(2) 0.16(2) 0.00(1) 0.03(1) -0.13(2)
N(11) 0.031(4) 0.029(5) 0.042(6) 0.007(4) 0.012(4) 0.002(4)
N(12) 0.043(5) 0.050(7) 0.043(6) 0.003(5) -0.003(5) -0.020(6)
N(12a) 0.038(5) 0.042(6) 0.031(5) 0.004(4) 0.006(4) 0.013(5)
N(13a) 0.021(4) 0.044(6) 0.043(6) 0.000(4) -0.002(4) -0.002(5)
N(15) 0.045(5) 0.034(5) 0.023(5) -0.010(4) -0.005(4) -0.005(4)
N(16) 0.041(5) 0.043(6) 0.060(8) 0.000(4) -0.002(5) 0.021(6)
N(20) 0.12(1) 0.071(10) 0.060(9) 0.035(8) 0.013(8) 0.037(8)
N(21) 0.027(4) 0.040(6) 0.048(6) 0.008(4) 0.006(4) -0.011(5)
N(21a) 0.039(5) 0.027(5) 0.036(5) 0.002(4) 0.006(4) -0.013(4)
N(22b) 0.023(4) 0.033(5) 0.038(6) -0.001(3) 0.000(4) -0.007(4)
N(23) 0.027(4) 0.049(6) 0.035(5) -0.011(4) -0.003(4) -0.007(5)
N(23a) 0.039(5) 0.025(5) 0.053(7) -0.002(4) 0.004(4) -0.008(5)
N(24) 0.050(5) 0.036(6) 0.025(5) 0.007(4) 0.010(4) 0.000(4)
N(25a) 0.057(6) 0.049(7) 0.026(5) 0.003(5) 0.012(4) 0.001(5)
N(30) 0.058(7) 0.050(7) 0.061(8) -0.013(5) 0.004(6) -0.021(6)
N(31) 0.028(4) 0.038(5) 0.027(5) 0.001(4) -0.006(4) -0.002(4)
N(33a) 0.038(5) 0.041(6) 0.022(5) -0.007(4) 0.006(4) 0.002(4)
N(34) 0.057(6) 0.028(5) 0.045(7) 0.001(4) 0.011(5) -0.012(5)
N(34c) 0.056(6) 0.055(7) 0.020(5) 0.005(5) 0.007(4) 0.005(5)
N(35) 0.050(5) 0.027(5) 0.032(5) 0.009(4) -0.005(4) -0.004(4)
N(36) 0.031(5) 0.053(7) 0.037(6) -0.015(4) 0.007(4) -0.001(5)
N(36c) 0.047(5) 0.035(6) 0.034(6) 0.010(4) -0.004(4) 0.005(5)
N(40) 0.044(6) 0.09(1) 0.09(1) -0.013(6) 0.029(7) 0.013(9)
N(41) 0.046(5) 0.027(5) 0.041(6) -0.002(4) 0.010(4) 0.002(5)
N(42) 0.037(5) 0.041(6) 0.032(5) 0.010(4) -0.007(4) 0.002(5)
N(42a) 0.046(5) 0.034(6) 0.040(6) -0.010(4) -0.003(4) -0.014(5)
N(43) 0.049(6) 0.049(7) 0.027(5) -0.006(5) 0.013(4) -0.001(5)
N(44) 0.028(4) 0.050(6) 0.029(5) -0.004(4) 0.001(4) -0.005(5)
N(45b) 0.061(6) 0.023(5) 0.039(6) 0.004(4) -0.007(5) 0.007(5)
N(46) 0.058(6) 0.037(6) 0.031(6) -0.004(5) 0.003(5) -0.010(5)
C(10i) 0.038(6) 0.060(9) 0.044(8) 0.000(6) 0.006(5) 0.034(7)
C(10j) 0.052(8) 0.08(1) 0.07(1) 0.004(7) 0.018(7) -0.051(9)
C(11) 0.018(4) 0.030(5) 0.024(5) 0.003(4) 0.003(4) 0.003(4)
C(12) 0.028(5) 0.044(7) 0.032(6) -0.006(5) 0.002(4) -0.010(6)
C(12a) 0.028(5) 0.033(6) 0.025(5) 0.002(4) 0.004(4) 0.006(5)
C(13a) 0.035(5) 0.023(5) 0.035(6) -0.005(4) 0.008(4) -0.005(5)
C(15) 0.031(5) 0.039(6) 0.021(5) -0.004(4) -0.001(4) -0.008(5)
C(16) 0.036(5) 0.027(6) 0.034(6) 0.003(4) -0.005(4) 0.018(5)
C(20) 0.059(7) 0.035(7) 0.034(7) 0.013(5) 0.013(6) 0.011(6)
C(21) 0.023(5) 0.026(5) 0.033(6) 0.002(4) -0.004(4) -0.004(5)
C(21a) 0.030(5) 0.015(5) 0.027(5) 0.001(4) 0.001(4) -0.007(4)
C(22b) 0.040(5) 0.018(5) 0.021(5) -0.007(4) 0.013(4) -0.004(4)
C(23) 0.025(5) 0.038(6) 0.023(5) 0.003(4) 0.000(4) -0.003(5)
C(23a) 0.022(4) 0.027(5) 0.032(6) 0.003(4) 0.001(4) -0.008(5)
C(24) 0.030(5) 0.023(5) 0.019(5) 0.001(4) 0.003(4) -0.004(4)
C(25a) 0.037(5) 0.038(6) 0.012(5) 0.004(4) 0.012(4) 0.005(4)
C(30) 0.032(5) 0.034(6) 0.029(6) -0.016(4) 0.003(4) -0.011(5)
C(31) 0.027(5) 0.031(6) 0.021(5) 0.000(4) -0.003(4) 0.002(4)
C(33a) 0.025(5) 0.031(6) 0.026(5) 0.000(4) 0.006(4) 0.004(5)
C(34) 0.035(5) 0.027(6) 0.034(6) 0.003(4) -0.001(4) 0.002(5)
C(34c) 0.035(5) 0.040(6) 0.016(5) -0.002(4) 0.003(4) -0.003(5)
C(35) 0.035(5) 0.020(5) 0.025(5) 0.003(4) 0.000(4) -0.004(4)
C(36) 0.029(5) 0.031(6) 0.020(5) -0.001(4) 0.002(4) -0.009(4)
C(36c) 0.028(5) 0.031(6) 0.026(6) 0.006(4) -0.001(4) -0.002(5)
C(40) 0.032(5) 0.046(7) 0.036(7) 0.001(5) 0.013(5) 0.004(6)
C(41) 0.029(5) 0.018(5) 0.022(5) -0.008(4) 0.001(4) 0.000(4)
C(42) 0.028(5) 0.022(5) 0.031(6) 0.000(4) -0.003(4) 0.000(5)
C(42a) 0.037(5) 0.023(5) 0.025(5) -0.001(4) 0.000(4) -0.007(5)
C(43) 0.027(5) 0.029(5) 0.017(5) -0.003(4) 0.002(4) -0.005(4)
C(44) 0.034(5) 0.019(5) 0.024(5) 0.000(4) 0.007(4) 0.002(4)
C(45b) 0.033(5) 0.026(6) 0.028(6) -0.003(4) -0.003(4) 0.008(5)
C(46) 0.042(5) 0.023(5) 0.016(5) 0.000(4) 0.003(4) 0.001(4)

loop_
_atom_site_label
_atom_site_type_symbol
_atom_site_fract_x
_atom_site_fract_y
_atom_site_fract_z
W(1) W -0.46795(2) 0.24471(3) 0.37165(1)
W(2) W 0.10640(2) -0.03884(3) 0.24474(1)
W(3) W 0.01706(2) 0.18195(3) 0.44396(1)
W(4) W -0.30364(2) -0.20725(2) 0.33880(1)
Mn(1) Mn -0.18066(8) 0.12308(9) 0.30210(4)
Mn(2) Mn -0.54534(8) 0.00389(10) 0.24836(5)
Mn(3) Mn -0.19157(8) -0.20915(10) 0.18544(4)
Mn(4) Mn 0.04219(9) -0.1704(1) 0.39408(4)
Mn(5) Mn -0.19507(9) 0.47448(10) 0.41207(5)
Mn(6) Mn -0.28449(8) 0.0029(1) 0.47427(4)
O(1) O -0.2457(5) 0.0623(7) 0.2441(3)
O(2) O -0.4269(5) 0.0638(6) 0.2256(3)
O(3) O -0.2122(6) -0.0645(6) 0.1640(4)
O(4i) O 0.0614(7) -0.3154(6) 0.3875(3)
O(4j) O 0.1845(6) -0.158(1) 0.4141(3)
O(5i) O -0.0758(6) 0.5576(7) 0.4236(3)
O(5j) O -0.2317(5) 0.5094(6) 0.4728(2)
O(6i) O -0.4043(5) -0.0547(7) 0.4949(3)
O(6j) O -0.3001(6) 0.1067(7) 0.5221(3)
O(11) O -0.3883(9) 0.2446(9) 0.2250(6)
O(12) O -0.192(1) 0.134(1) 0.1768(5)
O(13) O -0.391(1) 0.033(2) 0.1440(7)
O(14) O -0.301(1) 0.236(2) 0.1276(9)
O(15) O -0.072(2) -0.033(2) 0.1110(9)
O(16) O -0.270(2) 0.291(1) 0.4982(6)
O(17) O -0.177(2) 0.399(2) 0.5556(9)
O(18) O -0.274(2) 0.553(2) 0.5806(8)
O(19) O -0.401(1) 0.508(2) 0.4871(9)
O(20) O -0.037(2) 0.472(3) 0.517(1)
O(21) O -0.5444(7) -0.121(1) 0.4431(4)
O(22) O -0.615(2) -0.093(2) 0.3592(7)
O(23) O 0.2522(9) 0.019(1) 0.3787(5)
O(24) O -0.342(3) -0.277(2) 0.510(2)
N(10i) N -0.5988(8) 0.120(1) 0.4236(5)
N(10j) N -0.5374(9) 0.390(1) 0.4371(6)
N(11) N -0.2992(5) 0.1935(6) 0.3211(3)
N(12) N -0.5251(6) 0.0875(8) 0.3042(3)
N(12a) N -0.4583(6) 0.4064(7) 0.3028(3)
N(13a) N -0.6720(5) 0.2792(7) 0.3362(3)
N(15) N -0.3059(6) 0.3785(7) 0.4065(3)
N(16) N -0.3558(6) 0.1003(7) 0.4321(4)
N(20) N 0.0158(9) 0.1197(10) 0.1844(4)
N(21) N -0.0655(5) 0.0461(7) 0.2849(3)
N(21a) N 0.1595(6) -0.2541(6) 0.2339(3)
N(22b) N 0.3205(5) -0.0428(6) 0.2605(3)
N(23) N -0.0627(5) -0.1532(7) 0.2050(3)
N(23a) N 0.1709(6) 0.1463(6) 0.2943(3)
N(24) N 0.0902(6) -0.1366(7) 0.3337(3)
N(25a) N 0.1680(6) -0.0562(7) 0.1518(3)
N(30) N 0.1360(7) 0.3526(8) 0.4817(4)
N(31) N -0.1039(5) 0.1714(6) 0.3567(3)
N(33a) N 0.1438(6) 0.2446(7) 0.3735(3)
N(34) N 0.0324(6) -0.0240(7) 0.4065(3)
N(34c) N -0.0115(6) 0.1907(8) 0.5418(3)
N(35) N -0.1116(6) 0.3618(6) 0.4370(3)
N(36) N -0.1644(5) 0.0755(7) 0.4606(3)
N(36c) N 0.1963(6) 0.0866(7) 0.4855(3)
N(40) N -0.4846(7) -0.2617(10) 0.3806(4)
N(41) N -0.2353(6) 0.0032(6) 0.3289(3)
N(42) N -0.4629(6) -0.0987(7) 0.2849(3)
N(42a) N -0.3869(6) -0.3796(7) 0.2845(3)
N(43) N -0.2281(6) -0.1881(7) 0.2487(3)
N(44) N -0.0927(5) -0.1955(7) 0.3671(3)
N(45b) N -0.2532(6) -0.3960(6) 0.3895(3)
N(46) N -0.2912(6) -0.1044(7) 0.4274(3)
C(10i) C -0.5535(7) 0.1621(10) 0.4055(4)
C(10j) C -0.5136(9) 0.339(1) 0.4147(5)
C(11) C -0.3579(5) 0.2120(7) 0.3378(3)
C(12) C -0.5046(6) 0.1381(8) 0.3281(4)
C(12a) C -0.4634(6) 0.3515(8) 0.3263(3)
C(13a) C -0.6008(6) 0.2704(7) 0.3490(3)
C(15) C -0.3622(6) 0.3319(8) 0.3952(3)
C(16) C -0.3939(7) 0.1526(7) 0.4110(4)
C(20) C 0.0511(8) 0.0671(9) 0.2056(4)
C(21) C -0.0069(6) 0.0168(7) 0.2719(3)
C(21a) C 0.1436(6) -0.1798(6) 0.2382(3)
C(22b) C 0.2453(6) -0.0436(7) 0.2553(3)
C(23) C -0.0047(6) -0.1122(8) 0.2180(3)
C(23a) C 0.1497(6) 0.0830(7) 0.2772(3)
C(24) C 0.1012(6) -0.1011(7) 0.3038(3)
C(25a) C 0.1504(6) -0.0523(8) 0.1836(3)
C(30) C 0.0957(6) 0.2939(8) 0.4681(3)
C(31) C -0.0619(6) 0.1779(7) 0.3866(3)
C(33a) C 0.1009(6) 0.2204(7) 0.3975(3)
C(34) C 0.0301(6) 0.0470(7) 0.4190(4)
C(34c) C -0.0018(6) 0.1882(8) 0.5083(3)
C(35) C -0.0661(6) 0.2988(7) 0.4415(3)
C(36) C -0.1013(6) 0.1132(7) 0.4553(3)
C(36c) C 0.1342(6) 0.1194(7) 0.4717(3)
C(40) C -0.4228(7) -0.2432(8) 0.3659(4)
C(41) C -0.2605(6) -0.0681(6) 0.3328(3)
C(42) C -0.4080(6) -0.1372(7) 0.3038(3)
C(42a) C -0.3568(6) -0.3196(7) 0.3020(3)
C(43) C -0.2512(6) -0.1969(7) 0.2802(3)
C(44) C -0.1646(6) -0.2019(7) 0.3554(3)
C(45b) C -0.2693(6) -0.3311(7) 0.3722(3)
C(46) C -0.2978(6) -0.1430(7) 0.3982(3)

loop_
_atom_type_symbol
_atom_type_description
_atom_type_scat_dispersion_real
_atom_type_scat_dispersion_imag
_atom_type_scat_source
C C 0.003 0.002
;International Tables for Crystallography
(1992, Vol. C, Tables 4.2.6.8 and 6.1.1.1)
;
N N 0.006 0.003
;International Tables for Crystallography
(1992, Vol. C, Tables 4.2.6.8 and 6.1.1.1)
;
Mn Mn 0.337 0.728
;International Tables for Crystallography
(1992, Vol. C, Tables 4.2.6.8 and 6.1.1.1)
;
W W -0.849 6.872
;International Tables for Crystallography
(1992, Vol. C, Tables 4.2.6.8 and 6.1.1.1)
;
O O 0.011 0.006
;International Tables for Crystallography
(1992, Vol. C, Tables 4.2.6.8 and 6.1.1.1)
;
H H 0.000 0.000
;International Tables for Crystallography
(1992, Vol. C, Table 6.1.1.2)
;

loop_
_geom_angle_atom_site_label_1
_geom_angle_atom_site_label_2
_geom_angle_atom_site_label_3
_geom_angle
_geom_angle_site_symmetry_1
_geom_angle_site_symmetry_2
_geom_angle_site_symmetry_3
_geom_angle_publ_flag
C(10i) W(1) C(10j) 76.6(6) 1_555 1_555 1_555 yes
C(10i) W(1) C(11) 132.8(5) 1_555 1_555 1_555 yes
C(10i) W(1) C(12) 78.6(5) 1_555 1_555 1_555 yes
C(10i) W(1) C(12a) 144.5(4) 1_555 1_555 1_555 yes
C(10i) W(1) C(13a) 71.0(4) 1_555 1_555 1_555 yes
C(10i) W(1) C(15) 128.1(5) 1_555 1_555 1_555 yes
C(10i) W(1) C(16) 69.5(4) 1_555 1_555 1_555 yes
C(10j) W(1) C(11) 143.3(5) 1_555 1_555 1_555 yes
C(10j) W(1) C(12) 145.4(5) 1_555 1_555 1_555 yes
C(10j) W(1) C(12a) 91.4(6) 1_555 1_555 1_555 yes
C(10j) W(1) C(13a) 76.2(5) 1_555 1_555 1_555 yes
C(10j) W(1) C(15) 70.2(5) 1_555 1_555 1_555 yes
C(10j) W(1) C(16) 101.1(6) 1_555 1_555 1_555 yes
C(11) W(1) C(12) 70.7(4) 1_555 1_555 1_555 yes
C(11) W(1) C(12a) 74.4(4) 1_555 1_555 1_555 yes
C(11) W(1) C(13a) 128.6(4) 1_555 1_555 1_555 yes
C(11) W(1) C(15) 73.5(4) 1_555 1_555 1_555 yes
C(11) W(1) C(16) 76.8(4) 1_555 1_555 1_555 yes
C(12) W(1) C(12a) 94.9(4) 1_555 1_555 1_555 yes
C(12) W(1) C(13a) 73.0(4) 1_555 1_555 1_555 yes
C(12) W(1) C(15) 144.2(4) 1_555 1_555 1_555 yes
C(12) W(1) C(16) 92.4(4) 1_555 1_555 1_555 yes
C(12a) W(1) C(13a) 73.7(4) 1_555 1_555 1_555 yes
C(12a) W(1) C(15) 75.7(4) 1_555 1_555 1_555 yes
C(12a) W(1) C(16) 146.0(4) 1_555 1_555 1_555 yes
C(13a) W(1) C(15) 133.4(4) 1_555 1_555 1_555 yes
C(13a) W(1) C(16) 139.9(4) 1_555 1_555 1_555 yes
C(15) W(1) C(16) 78.9(4) 1_555 1_555 1_555 yes
C(20) W(2) C(21) 71.7(4) 1_555 1_555 1_555 yes
C(20) W(2) C(21a) 136.6(4) 1_555 1_555 1_555 yes
C(20) W(2) C(22b) 117.5(4) 1_555 1_555 1_555 yes
C(20) W(2) C(23) 81.6(5) 1_555 1_555 1_555 yes
C(20) W(2) C(23a) 77.8(5) 1_555 1_555 1_555 yes
C(20) W(2) C(24) 143.6(4) 1_555 1_555 1_555 yes
C(20) W(2) C(25a) 69.5(4) 1_555 1_555 1_555 yes
C(21) W(2) C(21a) 128.7(4) 1_555 1_555 1_555 yes
C(21) W(2) C(22b) 140.1(4) 1_555 1_555 1_555 yes
C(21) W(2) C(23) 73.7(4) 1_555 1_555 1_555 yes
C(21) W(2) C(23a) 73.3(3) 1_555 1_555 1_555 yes
C(21) W(2) C(24) 72.4(4) 1_555 1_555 1_555 yes
C(21) W(2) C(25a) 136.9(4) 1_555 1_555 1_555 yes
C(21a) W(2) C(22b) 73.4(4) 1_555 1_555 1_555 yes
C(21a) W(2) C(23) 71.9(4) 1_555 1_555 1_555 yes
C(21a) W(2) C(23a) 140.1(4) 1_555 1_555 1_555 yes
C(21a) W(2) C(24) 73.5(4) 1_555 1_555 1_555 yes
C(21a) W(2) C(25a) 73.6(4) 1_555 1_555 1_555 yes
C(22b) W(2) C(23) 143.3(4) 1_555 1_555 1_555 yes
C(22b) W(2) C(23a) 71.6(3) 1_555 1_555 1_555 yes
C(22b) W(2) C(24) 87.2(4) 1_555 1_555 1_555 yes
C(22b) W(2) C(25a) 76.3(4) 1_555 1_555 1_555 yes
C(23) W(2) C(23a) 145.1(4) 1_555 1_555 1_555 yes
C(23) W(2) C(24) 94.0(4) 1_555 1_555 1_555 yes
C(23) W(2) C(25a) 82.8(4) 1_555 1_555 1_555 yes
C(23a) W(2) C(24) 86.3(4) 1_555 1_555 1_555 yes
C(23a) W(2) C(25a) 115.1(4) 1_555 1_555 1_555 yes
C(24) W(2) C(25a) 146.2(4) 1_555 1_555 1_555 yes
C(30) W(3) C(31) 127.0(4) 1_555 1_555 1_555 yes
C(30) W(3) C(33a) 73.2(4) 1_555 1_555 1_555 yes
C(30) W(3) C(34) 140.6(4) 1_555 1_555 1_555 yes
C(30) W(3) C(34c) 74.0(4) 1_555 1_555 1_555 yes
C(30) W(3) C(35) 73.7(4) 1_555 1_555 1_555 yes
C(30) W(3) C(36) 139.0(4) 1_555 1_555 1_555 yes
C(30) W(3) C(36c) 75.1(4) 1_555 1_555 1_555 yes
C(31) W(3) C(33a) 73.3(4) 1_555 1_555 1_555 yes
C(31) W(3) C(34) 72.8(4) 1_555 1_555 1_555 yes
C(31) W(3) C(34c) 138.2(4) 1_555 1_555 1_555 yes
C(31) W(3) C(35) 72.4(4) 1_555 1_555 1_555 yes
C(31) W(3) C(36) 73.5(4) 1_555 1_555 1_555 yes
C(31) W(3) C(36c) 138.4(4) 1_555 1_555 1_555 yes
C(33a) W(3) C(34) 83.6(4) 1_555 1_555 1_555 yes
C(33a) W(3) C(34c) 145.1(4) 1_555 1_555 1_555 yes
C(33a) W(3) C(35) 99.0(4) 1_555 1_555 1_555 yes
C(33a) W(3) C(36) 144.6(4) 1_555 1_555 1_555 yes
C(33a) W(3) C(36c) 83.2(4) 1_555 1_555 1_555 yes
C(34) W(3) C(34c) 115.8(4) 1_555 1_555 1_555 yes
C(34) W(3) C(35) 142.7(4) 1_555 1_555 1_555 yes
C(34) W(3) C(36) 75.1(4) 1_555 1_555 1_555 yes
C(34) W(3) C(36c) 70.8(4) 1_555 1_555 1_555 yes
C(34c) W(3) C(35) 82.8(4) 1_555 1_555 1_555 yes
C(34c) W(3) C(36) 70.3(4) 1_555 1_555 1_555 yes
C(34c) W(3) C(36c) 77.2(4) 1_555 1_555 1_555 yes
C(35) W(3) C(36) 82.4(4) 1_555 1_555 1_555 yes
C(35) W(3) C(36c) 146.6(4) 1_555 1_555 1_555 yes
C(36) W(3) C(36c) 114.8(4) 1_555 1_555 1_555 yes
C(40) W(4) C(41) 122.9(4) 1_555 1_555 1_555 yes
C(40) W(4) C(42) 73.6(4) 1_555 1_555 1_555 yes
C(40) W(4) C(42a) 75.7(4) 1_555 1_555 1_555 yes
C(40) W(4) C(43) 141.0(4) 1_555 1_555 1_555 yes
C(40) W(4) C(44) 139.1(4) 1_555 1_555 1_555 yes
C(40) W(4) C(45b) 76.5(4) 1_555 1_555 1_555 yes
C(40) W(4) C(46) 72.9(4) 1_555 1_555 1_555 yes
C(41) W(4) C(42) 73.9(4) 1_555 1_555 1_555 yes
C(41) W(4) C(42a) 140.5(4) 1_555 1_555 1_555 yes
C(41) W(4) C(43) 73.2(4) 1_555 1_555 1_555 yes
C(41) W(4) C(44) 71.6(4) 1_555 1_555 1_555 yes
C(41) W(4) C(45b) 140.8(4) 1_555 1_555 1_555 yes
C(41) W(4) C(46) 71.5(4) 1_555 1_555 1_555 yes
C(42) W(4) C(42a) 80.4(4) 1_555 1_555 1_555 yes
C(42) W(4) C(43) 78.9(4) 1_555 1_555 1_555 yes
C(42) W(4) C(44) 142.5(4) 1_555 1_555 1_555 yes
C(42) W(4) C(45b) 144.1(4) 1_555 1_555 1_555 yes
C(42) W(4) C(46) 104.4(4) 1_555 1_555 1_555 yes
C(42a) W(4) C(43) 72.8(4) 1_555 1_555 1_555 yes
C(42a) W(4) C(44) 119.2(4) 1_555 1_555 1_555 yes
C(42a) W(4) C(45b) 73.3(4) 1_555 1_555 1_555 yes
C(42a) W(4) C(46) 145.3(4) 1_555 1_555 1_555 yes
C(43) W(4) C(44) 77.7(4) 1_555 1_555 1_555 yes
C(43) W(4) C(45b) 114.8(4) 1_555 1_555 1_555 yes
C(43) W(4) C(46) 141.9(4) 1_555 1_555 1_555 yes
C(44) W(4) C(45b) 73.0(4) 1_555 1_555 1_555 yes
C(44) W(4) C(46) 78.0(4) 1_555 1_555 1_555 yes
C(45b) W(4) C(46) 85.2(4) 1_555 1_555 1_555 yes
O(1) Mn(1) N(11) 96.0(3) 1_555 1_555 1_555 yes
O(1) Mn(1) N(21) 83.7(3) 1_555 1_555 1_555 yes
O(1) Mn(1) N(21a) 86.6(4) 1_555 1_555 2_555 yes
O(1) Mn(1) N(31) 172.9(3) 1_555 1_555 1_555 yes
O(1) Mn(1) N(41) 82.3(4) 1_555 1_555 1_555 yes
N(11) Mn(1) N(21) 176.7(4) 1_555 1_555 1_555 yes
N(11) Mn(1) N(21a) 86.3(3) 1_555 1_555 2_555 yes
N(11) Mn(1) N(31) 91.0(3) 1_555 1_555 1_555 yes
N(11) Mn(1) N(41) 84.6(3) 1_555 1_555 1_555 yes
N(21) Mn(1) N(21a) 96.9(4) 1_555 1_555 2_555 yes
N(21) Mn(1) N(31) 89.2(3) 1_555 1_555 1_555 yes
N(21) Mn(1) N(41) 92.2(4) 1_555 1_555 1_555 yes
N(21a) Mn(1) N(31) 94.9(4) 2_555 1_555 1_555 yes
N(21a) Mn(1) N(41) 164.8(4) 2_555 1_555 1_555 yes
N(31) Mn(1) N(41) 97.4(4) 1_555 1_555 1_555 yes
O(2) Mn(2) N(12) 90.0(4) 1_555 1_555 1_555 yes
O(2) Mn(2) N(12a) 85.6(3) 1_555 1_555 2_445 yes
O(2) Mn(2) N(22b) 168.3(3) 1_555 1_555 1_455 yes
O(2) Mn(2) N(42) 90.2(3) 1_555 1_555 1_555 yes
O(2) Mn(2) N(42a) 84.1(3) 1_555 1_555 2_455 yes
N(12) Mn(2) N(12a) 168.7(4) 1_555 1_555 2_445 yes
N(12) Mn(2) N(22b) 95.1(4) 1_555 1_555 1_455 yes
N(12) Mn(2) N(42) 83.7(4) 1_555 1_555 1_555 yes
N(12) Mn(2) N(42a) 90.5(4) 1_555 1_555 2_455 yes
N(12a) Mn(2) N(22b) 91.2(3) 2_445 1_555 1_455 yes
N(12a) Mn(2) N(42) 85.9(4) 2_445 1_555 1_555 yes
N(12a) Mn(2) N(42a) 99.4(4) 2_445 1_555 2_455 yes
N(22b) Mn(2) N(42) 100.8(3) 1_455 1_555 1_555 yes
N(22b) Mn(2) N(42a) 85.4(3) 1_455 1_555 2_455 yes
N(42) Mn(2) N(42a) 171.8(4) 1_555 1_555 2_455 yes
O(3) Mn(3) N(13a) 82.1(4) 1_555 1_555 2_445 yes
O(3) Mn(3) N(23) 80.8(4) 1_555 1_555 1_555 yes
O(3) Mn(3) N(23a) 179.1(4) 1_555 1_555 2_545 yes
O(3) Mn(3) N(33a) 93.5(4) 1_555 1_555 2_545 yes
O(3) Mn(3) N(43) 97.1(4) 1_555 1_555 1_555 yes
N(13a) Mn(3) N(23) 162.5(4) 2_445 1_555 1_555 yes
N(13a) Mn(3) N(23a) 97.7(4) 2_445 1_555 2_545 yes
N(13a) Mn(3) N(33a) 94.0(4) 2_445 1_555 2_545 yes
N(13a) Mn(3) N(43) 90.3(4) 2_445 1_555 1_555 yes
N(23) Mn(3) N(23a) 99.4(4) 1_555 1_555 2_545 yes
N(23) Mn(3) N(33a) 90.7(3) 1_555 1_555 2_545 yes
N(23) Mn(3) N(43) 88.1(4) 1_555 1_555 1_555 yes
N(23a) Mn(3) N(33a) 85.6(4) 2_545 1_555 2_545 yes
N(23a) Mn(3) N(43) 83.8(4) 2_545 1_555 1_555 yes
N(33a) Mn(3) N(43) 169.0(4) 2_545 1_555 1_555 yes
O(4i) Mn(4) O(4j) 88.2(5) 1_555 1_555 1_555 yes
O(4i) Mn(4) N(24) 94.0(4) 1_555 1_555 1_555 yes
O(4i) Mn(4) N(34) 173.9(4) 1_555 1_555 1_555 yes
O(4i) Mn(4) N(34c) 90.3(4) 1_555 1_555 3_556 yes
O(4i) Mn(4) N(44) 85.9(4) 1_555 1_555 1_555 yes
O(4j) Mn(4) N(24) 81.7(4) 1_555 1_555 1_555 yes
O(4j) Mn(4) N(34) 87.1(4) 1_555 1_555 1_555 yes
O(4j) Mn(4) N(34c) 90.7(4) 1_555 1_555 3_556 yes
O(4j) Mn(4) N(44) 171.6(4) 1_555 1_555 1_555 yes
N(24) Mn(4) N(34) 89.0(4) 1_555 1_555 1_555 yes
N(24) Mn(4) N(34c) 171.1(4) 1_555 1_555 3_556 yes
N(24) Mn(4) N(44) 92.7(3) 1_555 1_555 1_555 yes
N(34) Mn(4) N(34c) 85.9(4) 1_555 1_555 3_556 yes
N(34) Mn(4) N(44) 99.2(4) 1_555 1_555 1_555 yes
N(34c) Mn(4) N(44) 95.3(4) 3_556 1_555 1_555 yes
O(5i) Mn(5) O(5j) 89.3(4) 1_555 1_555 1_555 yes
O(5i) Mn(5) N(15) 172.3(4) 1_555 1_555 1_555 yes
O(5i) Mn(5) N(25a) 93.2(4) 1_555 1_555 2_555 yes
O(5i) Mn(5) N(35) 84.2(4) 1_555 1_555 1_555 yes
O(5i) Mn(5) N(45b) 83.8(4) 1_555 1_555 1_565 yes
O(5j) Mn(5) N(15) 88.1(3) 1_555 1_555 1_555 yes
O(5j) Mn(5) N(25a) 175.3(4) 1_555 1_555 2_555 yes
O(5j) Mn(5) N(35) 91.2(3) 1_555 1_555 1_555 yes
O(5j) Mn(5) N(45b) 88.8(4) 1_555 1_555 1_565 yes
N(15) Mn(5) N(25a) 89.9(4) 1_555 1_555 2_555 yes
N(15) Mn(5) N(35) 88.7(4) 1_555 1_555 1_555 yes
N(15) Mn(5) N(45b) 103.4(4) 1_555 1_555 1_565 yes
N(25a) Mn(5) N(35) 93.0(4) 2_555 1_555 1_555 yes
N(25a) Mn(5) N(45b) 87.6(4) 2_555 1_555 1_565 yes
N(35) Mn(5) N(45b) 167.9(4) 1_555 1_555 1_565 yes
O(6i) Mn(6) O(6j) 84.2(4) 1_555 1_555 1_555 yes
O(6i) Mn(6) N(16) 93.3(4) 1_555 1_555 1_555 yes
O(6i) Mn(6) N(36) 171.8(4) 1_555 1_555 1_555 yes
O(6i) Mn(6) N(36c) 94.3(4) 1_555 1_555 3_556 yes
O(6i) Mn(6) N(46) 87.2(4) 1_555 1_555 1_555 yes
O(6j) Mn(6) N(16) 85.8(4) 1_555 1_555 1_555 yes
O(6j) Mn(6) N(36) 87.6(4) 1_555 1_555 1_555 yes
O(6j) Mn(6) N(36c) 94.4(4) 1_555 1_555 3_556 yes
O(6j) Mn(6) N(46) 170.9(4) 1_555 1_555 1_555 yes
N(16) Mn(6) N(36) 86.6(4) 1_555 1_555 1_555 yes
N(16) Mn(6) N(36c) 172.4(4) 1_555 1_555 3_556 yes
N(16) Mn(6) N(46) 91.7(4) 1_555 1_555 1_555 yes
N(36) Mn(6) N(36c) 85.8(4) 1_555 1_555 3_556 yes
N(36) Mn(6) N(46) 101.0(4) 1_555 1_555 1_555 yes
N(36c) Mn(6) N(46) 89.3(4) 3_556 1_555 1_555 yes
Mn(1) N(11) C(11) 162.6(9) 1_555 1_555 1_555 yes
Mn(2) N(12) C(12) 166(1) 1_555 1_555 1_555 yes
Mn(2) N(12a) C(12a) 173.8(10) 2_455 1_555 1_555 yes
Mn(3) N(13a) C(13a) 176.9(9) 2_455 1_555 1_555 yes
Mn(5) N(15) C(15) 165.6(9) 1_555 1_555 1_555 yes
Mn(6) N(16) C(16) 178(1) 1_555 1_555 1_555 yes
Mn(1) N(21) C(21) 169.7(10) 1_555 1_555 1_555 yes
Mn(1) N(21a) C(21a) 154.5(10) 2_545 1_555 1_555 yes
Mn(2) N(22b) C(22b) 154.5(8) 1_655 1_555 1_555 yes
Mn(3) N(23) C(23) 167.6(9) 1_555 1_555 1_555 yes
Mn(3) N(23a) C(23a) 164.5(10) 2_555 1_555 1_555 yes
Mn(4) N(24) C(24) 162.8(9) 1_555 1_555 1_555 yes
Mn(5) N(25a) C(25a) 164(1) 2_545 1_555 1_555 yes
Mn(1) N(31) C(31) 165.9(9) 1_555 1_555 1_555 yes
Mn(3) N(33a) C(33a) 163.1(9) 2_555 1_555 1_555 yes
Mn(4) N(34) C(34) 169(1) 1_555 1_555 1_555 yes
Mn(4) N(34c) C(34c) 169(1) 3_556 1_555 1_555 yes
Mn(5) N(35) C(35) 165.5(9) 1_555 1_555 1_555 yes
Mn(6) N(36) C(36) 176.9(9) 1_555 1_555 1_555 yes
Mn(6) N(36c) C(36c) 159.6(10) 3_556 1_555 1_555 yes
Mn(1) N(41) C(41) 161.4(9) 1_555 1_555 1_555 yes
Mn(2) N(42) C(42) 165.9(9) 1_555 1_555 1_555 yes
Mn(2) N(42a) C(42a) 176.2(9) 2_445 1_555 1_555 yes
Mn(3) N(43) C(43) 165.0(10) 1_555 1_555 1_555 yes
Mn(4) N(44) C(44) 173.6(9) 1_555 1_555 1_555 yes
Mn(5) N(45b) C(45b) 164(1) 1_545 1_555 1_555 yes
Mn(6) N(46) C(46) 164.7(10) 1_555 1_555 1_555 yes
W(1) C(10i) N(10i) 179(1) 1_555 1_555 1_555 yes
W(1) C(10j) N(10j) 178(1) 1_555 1_555 1_555 yes
W(1) C(11) N(11) 177.8(9) 1_555 1_555 1_555 yes
W(1) C(12) N(12) 175(1) 1_555 1_555 1_555 yes
W(1) C(12a) N(12a) 177.8(9) 1_555 1_555 1_555 yes
W(1) C(13a) N(13a) 176.3(9) 1_555 1_555 1_555 yes
W(1) C(15) N(15) 178.2(9) 1_555 1_555 1_555 yes
W(1) C(16) N(16) 177.7(10) 1_555 1_555 1_555 yes
W(2) C(20) N(20) 174(1) 1_555 1_555 1_555 yes
W(2) C(21) N(21) 178.4(10) 1_555 1_555 1_555 yes
W(2) C(21a) N(21a) 176.9(9) 1_555 1_555 1_555 yes
W(2) C(22b) N(22b) 177.4(9) 1_555 1_555 1_555 yes
W(2) C(23) N(23) 177.3(10) 1_555 1_555 1_555 yes
W(2) C(23a) N(23a) 178.9(9) 1_555 1_555 1_555 yes
W(2) C(24) N(24) 173.2(9) 1_555 1_555 1_555 yes
W(2) C(25a) N(25a) 175.5(10) 1_555 1_555 1_555 yes
W(3) C(30) N(30) 178(1) 1_555 1_555 1_555 yes
W(3) C(31) N(31) 176.7(10) 1_555 1_555 1_555 yes
W(3) C(33a) N(33a) 176.8(10) 1_555 1_555 1_555 yes
W(3) C(34) N(34) 176.3(10) 1_555 1_555 1_555 yes
W(3) C(34c) N(34c) 179(1) 1_555 1_555 1_555 yes
W(3) C(35) N(35) 174.9(10) 1_555 1_555 1_555 yes
W(3) C(36) N(36) 178.5(9) 1_555 1_555 1_555 yes
W(3) C(36c) N(36c) 178.7(10) 1_555 1_555 1_555 yes
W(4) C(40) N(40) 179(1) 1_555 1_555 1_555 yes
W(4) C(41) N(41) 177.3(9) 1_555 1_555 1_555 yes
W(4) C(42) N(42) 178.9(9) 1_555 1_555 1_555 yes
W(4) C(42a) N(42a) 176.3(10) 1_555 1_555 1_555 yes
W(4) C(43) N(43) 175.6(9) 1_555 1_555 1_555 yes
W(4) C(44) N(44) 174.3(9) 1_555 1_555 1_555 yes
W(4) C(45b) N(45b) 178.5(9) 1_555 1_555 1_555 yes
W(4) C(46) N(46) 174.4(10) 1_555 1_555 1_555 yes

loop_
_geom_bond_atom_site_label_1
_geom_bond_atom_site_label_2
_geom_bond_distance
_geom_bond_site_symmetry_1
_geom_bond_site_symmetry_2
_geom_bond_publ_flag
W(1) C(10i) 2.17(1) 1_555 1_555 yes
W(1) C(10j) 2.14(1) 1_555 1_555 yes
W(1) C(11) 2.167(9) 1_555 1_555 yes
W(1) C(12) 2.17(1) 1_555 1_555 yes
W(1) C(12a) 2.17(1) 1_555 1_555 yes
W(1) C(13a) 2.16(1) 1_555 1_555 yes
W(1) C(15) 2.17(1) 1_555 1_555 yes
W(1) C(16) 2.140(10) 1_555 1_555 yes
W(2) C(20) 2.15(1) 1_555 1_555 yes
W(2) C(21) 2.190(10) 1_555 1_555 yes
W(2) C(21a) 2.164(9) 1_555 1_555 yes
W(2) C(22b) 2.144(10) 1_555 1_555 yes
W(2) C(23) 2.152(10) 1_555 1_555 yes
W(2) C(23a) 2.16(1) 1_555 1_555 yes
W(2) C(24) 2.16(1) 1_555 1_555 yes
W(2) C(25a) 2.193(9) 1_555 1_555 yes
W(3) C(30) 2.157(10) 1_555 1_555 yes
W(3) C(31) 2.166(10) 1_555 1_555 yes
W(3) C(33a) 2.164(10) 1_555 1_555 yes
W(3) C(34) 2.16(1) 1_555 1_555 yes
W(3) C(34c) 2.17(1) 1_555 1_555 yes
W(3) C(35) 2.141(10) 1_555 1_555 yes
W(3) C(36) 2.148(10) 1_555 1_555 yes
W(3) C(36c) 2.162(10) 1_555 1_555 yes
W(4) C(40) 2.18(1) 1_555 1_555 yes
W(4) C(41) 2.164(9) 1_555 1_555 yes
W(4) C(42) 2.162(10) 1_555 1_555 yes
W(4) C(42a) 2.17(1) 1_555 1_555 yes
W(4) C(43) 2.167(10) 1_555 1_555 yes
W(4) C(44) 2.171(10) 1_555 1_555 yes
W(4) C(45b) 2.17(1) 1_555 1_555 yes
W(4) C(46) 2.17(1) 1_555 1_555 yes
Mn(1) O(1) 2.271(8) 1_555 1_555 yes
Mn(1) N(11) 2.237(8) 1_555 1_555 yes
Mn(1) N(21) 2.221(8) 1_555 1_555 yes
Mn(1) N(21a) 2.202(9) 1_555 2_555 yes
Mn(1) N(31) 2.192(9) 1_555 1_555 yes
Mn(1) N(41) 2.173(9) 1_555 1_555 yes
Mn(2) O(2) 2.217(8) 1_555 1_555 yes
Mn(2) N(12) 2.22(1) 1_555 1_555 yes
Mn(2) N(12a) 2.221(9) 1_555 2_445 yes
Mn(2) N(22b) 2.249(8) 1_555 1_455 yes
Mn(2) N(42) 2.257(9) 1_555 1_555 yes
Mn(2) N(42a) 2.240(9) 1_555 2_455 yes
Mn(3) O(3) 2.253(9) 1_555 1_555 yes
Mn(3) N(13a) 2.174(8) 1_555 2_445 yes
Mn(3) N(23) 2.198(8) 1_555 1_555 yes
Mn(3) N(23a) 2.241(9) 1_555 2_545 yes
Mn(3) N(33a) 2.246(9) 1_555 2_545 yes
Mn(3) N(43) 2.233(10) 1_555 1_555 yes
Mn(4) O(4i) 2.163(9) 1_555 1_555 yes
Mn(4) O(4j) 2.247(9) 1_555 1_555 yes
Mn(4) N(24) 2.243(9) 1_555 1_555 yes
Mn(4) N(34) 2.199(10) 1_555 1_555 yes
Mn(4) N(34c) 2.230(10) 1_555 3_556 yes
Mn(4) N(44) 2.226(8) 1_555 1_555 yes
Mn(5) O(5i) 2.215(8) 1_555 1_555 yes
Mn(5) O(5j) 2.191(8) 1_555 1_555 yes
Mn(5) N(15) 2.213(9) 1_555 1_555 yes
Mn(5) N(25a) 2.233(10) 1_555 2_555 yes
Mn(5) N(35) 2.214(9) 1_555 1_555 yes
Mn(5) N(45b) 2.207(9) 1_555 1_565 yes
Mn(6) O(6i) 2.194(8) 1_555 1_555 yes
Mn(6) O(6j) 2.222(9) 1_555 1_555 yes
Mn(6) N(16) 2.22(1) 1_555 1_555 yes
Mn(6) N(36) 2.219(8) 1_555 1_555 yes
Mn(6) N(36c) 2.245(9) 1_555 3_556 yes
Mn(6) N(46) 2.206(10) 1_555 1_555 yes
N(10i) C(10i) 1.14(2) 1_555 1_555 yes
N(10j) C(10j) 1.14(2) 1_555 1_555 yes
N(11) C(11) 1.13(1) 1_555 1_555 yes
N(12) C(12) 1.11(1) 1_555 1_555 yes
N(12a) C(12a) 1.13(1) 1_555 1_555 yes
N(13a) C(13a) 1.15(1) 1_555 1_555 yes
N(15) C(15) 1.14(1) 1_555 1_555 yes
N(16) C(16) 1.16(1) 1_555 1_555 yes
N(20) C(20) 1.15(2) 1_555 1_555 yes
N(21) C(21) 1.12(1) 1_555 1_555 yes
N(21a) C(21a) 1.13(1) 1_555 1_555 yes
N(22b) C(22b) 1.16(1) 1_555 1_555 yes
N(23) C(23) 1.13(1) 1_555 1_555 yes
N(23a) C(23a) 1.12(1) 1_555 1_555 yes
N(24) C(24) 1.14(1) 1_555 1_555 yes
N(25a) C(25a) 1.11(1) 1_555 1_555 yes
N(30) C(30) 1.13(1) 1_555 1_555 yes
N(31) C(31) 1.14(1) 1_555 1_555 yes
N(33a) C(33a) 1.13(1) 1_555 1_555 yes
N(34) C(34) 1.12(1) 1_555 1_555 yes
N(34c) C(34c) 1.13(1) 1_555 1_555 yes
N(35) C(35) 1.16(1) 1_555 1_555 yes
N(36) C(36) 1.15(1) 1_555 1_555 yes
N(36c) C(36c) 1.13(1) 1_555 1_555 yes
N(40) C(40) 1.14(1) 1_555 1_555 yes
N(41) C(41) 1.13(1) 1_555 1_555 yes
N(42) C(42) 1.16(1) 1_555 1_555 yes
N(42a) C(42a) 1.13(1) 1_555 1_555 yes
N(43) C(43) 1.13(1) 1_555 1_555 yes
N(44) C(44) 1.15(1) 1_555 1_555 yes
N(45b) C(45b) 1.13(1) 1_555 1_555 yes
N(46) C(46) 1.12(1) 1_555 1_555 yes

loop_
_geom_contact_atom_site_label_1
_geom_contact_atom_site_label_2
_geom_contact_distance
_geom_contact_site_symmetry_1
_geom_contact_site_symmetry_2
_geom_contact_publ_flag
O(1) O(12) 2.66(2) 1_555 1_555 ?
O(1) O(11) 3.49(2) 1_555 1_555 ?
O(2) O(11) 2.72(2) 1_555 1_555 ?
O(2) O(13) 2.83(2) 1_555 1_555 ?
O(3) O(18) 2.85(3) 1_555 4_554 ?
O(3) O(15) 2.94(3) 1_555 1_555 ?
O(3) O(12) 2.96(2) 1_555 1_555 ?
O(3) O(13) 3.13(3) 1_555 1_555 ?
O(4i) O(17) 2.77(2) 1_555 3_556 ?
O(4i) O(5i) 3.13(1) 1_555 1_545 ?
O(4i) O(12) 3.14(2) 1_555 2_545 ?
O(4i) O(15) 3.19(3) 1_555 2_545 ?
O(4j) O(14) 2.82(2) 1_555 2_545 ?
O(4j) O(23) 3.07(2) 1_555 1_555 ?
O(5i) O(20) 2.55(4) 1_555 3_566 ?
O(5i) O(15) 2.95(3) 1_555 2_555 ?
O(5i) O(20) 3.34(5) 1_555 1_555 ?
O(5i) N(30) 3.59(2) 1_555 3_566 ?
O(5j) O(19) 2.69(2) 1_555 1_555 ?
O(5j) N(30) 2.86(1) 1_555 3_566 ?
O(5j) O(17) 3.23(3) 1_555 1_555 ?
O(5j) O(20) 3.28(4) 1_555 1_555 ?
O(5j) O(16) 3.38(2) 1_555 1_555 ?
O(6i) O(21) 2.81(2) 1_555 1_555 ?
O(6i) N(10i) 2.85(2) 1_555 3_456 ?
O(6i) O(6i) 3.41(2) 1_555 3_456 ?
O(6i) O(21) 3.43(2) 1_555 3_456 ?
O(6i) O(24) 3.43(4) 1_555 1_555 ?
O(6j) O(21) 2.76(1) 1_555 3_456 ?
O(6j) O(16) 2.87(2) 1_555 1_555 ?
O(11) N(42) 3.25(2) 1_555 2_455 ?
O(11) N(22b) 3.32(2) 1_555 2_555 ?
O(11) N(11) 3.43(2) 1_555 1_555 ?
O(11) O(14) 3.59(3) 1_555 1_555 ?
O(12) O(14) 2.70(3) 1_555 1_555 ?
O(12) N(20) 3.21(2) 1_555 1_555 ?
O(12) N(21a) 3.38(2) 1_555 2_555 ?
O(12) O(13) 3.49(3) 1_555 1_555 ?
O(13) O(18) 3.14(4) 1_555 4_554 ?
O(13) O(14) 3.35(3) 1_555 1_555 ?
O(13) N(10j) 3.52(3) 1_555 2_445 ?
O(13) N(12a) 3.56(2) 1_555 2_445 ?
O(14) O(22) 2.86(4) 1_555 2_455 ?
O(14) N(40) 3.29(2) 1_555 2_455 ?
O(15) O(17) 3.05(4) 1_555 4_554 ?
O(15) O(18) 3.22(3) 1_555 4_554 ?
O(15) O(20) 3.31(5) 1_555 4_554 ?
O(15) N(20) 3.49(3) 1_555 1_555 ?
O(15) N(33a) 3.51(3) 1_555 2_545 ?
O(15) N(30) 3.56(3) 1_555 2_545 ?
O(15) N(23) 3.57(3) 1_555 1_555 ?
O(16) O(17) 2.79(3) 1_555 1_555 ?
O(16) N(15) 3.29(2) 1_555 1_555 ?
O(16) N(35) 3.46(2) 1_555 1_555 ?
O(17) O(20) 2.80(5) 1_555 1_555 ?
O(17) O(18) 2.87(3) 1_555 1_555 ?
O(18) N(10j) 3.03(3) 1_555 3_466 ?
O(18) N(30) 3.39(4) 1_555 3_566 ?
O(18) O(24) 3.52(7) 1_555 1_565 ?
O(18) O(19) 3.57(3) 1_555 1_555 ?
O(19) N(10j) 3.10(2) 1_555 1_555 ?
O(19) N(10j) 3.14(2) 1_555 3_466 ?
O(19) O(19) 3.26(3) 1_555 3_466 ?
O(19) O(24) 3.35(4) 1_555 1_565 ?
O(20) N(30) 3.00(5) 1_555 3_566 ?
O(20) N(35) 3.23(4) 1_555 1_555 ?
O(20) N(30) 3.48(4) 1_555 1_555 ?
O(20) C(35) 3.57(4) 1_555 1_555 ?
O(20) N(35) 3.60(4) 1_555 3_566 ?
O(21) O(22) 2.92(3) 1_555 1_555 ?
O(21) N(40) 3.12(2) 1_555 1_555 ?
O(22) O(23) 2.75(3) 1_555 1_455 ?
O(22) N(40) 3.23(3) 1_555 1_555 ?
O(22) N(22b) 3.41(2) 1_555 1_455 ?
O(22) N(42) 3.54(2) 1_555 1_555 ?
O(22) N(12) 3.57(3) 1_555 1_555 ?
O(23) N(10i) 3.02(2) 1_555 1_655 ?
O(23) N(23a) 3.50(2) 1_555 1_555 ?
O(24) N(10j) 3.14(4) 1_555 3_456 ?
O(24) N(30) 3.35(5) 1_555 3_556 ?
O(24) N(10i) 3.37(4) 1_555 3_456 ?
O(24) N(36c) 3.58(4) 1_555 3_556 ?
N(22b) N(42) 3.47(1) 1_555 1_655 ?

loop_
_geom_torsion_atom_site_label_1
_geom_torsion_atom_site_label_2
_geom_torsion_atom_site_label_3
_geom_torsion_atom_site_label_4
_geom_torsion
_geom_torsion_site_symmetry_1
_geom_torsion_site_symmetry_2
_geom_torsion_site_symmetry_3
_geom_torsion_site_symmetry_4
_geom_torsion_publ_flag
W(1) C(11) N(11) Mn(1) 24(26) 1_555 1_555 1_555 1_555 yes
W(1) C(12) N(12) Mn(2) 56(15) 1_555 1_555 1_555 1_555 yes
W(1) C(12a) N(12a) Mn(2) 105(25) 1_555 1_555 1_555 2_455 yes
W(1) C(13a) N(13a) Mn(3) 64(27) 1_555 1_555 1_555 2_455 yes
W(1) C(15) N(15) Mn(5) 1(34) 1_555 1_555 1_555 1_555 yes
W(1) C(16) N(16) Mn(6) -104(36) 1_555 1_555 1_555 1_555 yes
W(2) C(21) N(21) Mn(1) -29(37) 1_555 1_555 1_555 1_555 yes
W(2) C(21a) N(21a) Mn(1) 61(18) 1_555 1_555 1_555 2_545 yes
W(2) C(22b) N(22b) Mn(2) -25(20) 1_555 1_555 1_555 1_655 yes
W(2) C(23) N(23) Mn(3) 105(19) 1_555 1_555 1_555 1_555 yes
W(2) C(23a) N(23a) Mn(3) -79(53) 1_555 1_555 1_555 2_555 yes
W(2) C(24) N(24) Mn(4) -70(8) 1_555 1_555 1_555 1_555 yes
W(2) C(25a) N(25a) Mn(5) 49(16) 1_555 1_555 1_555 2_545 yes
W(3) C(31) N(31) Mn(1) -8(18) 1_555 1_555 1_555 1_555 yes
W(3) C(33a) N(33a) Mn(3) -83(17) 1_555 1_555 1_555 2_555 yes
W(3) C(34) N(34) Mn(4) -81(17) 1_555 1_555 1_555 1_555 yes
W(3) C(34c) N(34c) Mn(4) -26.4 1_555 1_555 1_555 3_556 yes
W(3) C(35) N(35) Mn(5) -1(13) 1_555 1_555 1_555 1_555 yes
W(3) C(36) N(36) Mn(6) 148(24) 1_555 1_555 1_555 1_555 yes
W(3) C(36c) N(36c) Mn(6) -143(42) 1_555 1_555 1_555 3_556 yes
W(4) C(41) N(41) Mn(1) 43(21) 1_555 1_555 1_555 1_555 yes
W(4) C(42) N(42) Mn(2) -18(52) 1_555 1_555 1_555 1_555 yes
W(4) C(42a) N(42a) Mn(2) 43(27) 1_555 1_555 1_555 2_445 yes
W(4) C(43) N(43) Mn(3) -111(11) 1_555 1_555 1_555 1_555 yes
W(4) C(44) N(44) Mn(4) -20(16) 1_555 1_555 1_555 1_555 yes
W(4) C(45b) N(45b) Mn(5) 135(38) 1_555 1_555 1_555 1_545 yes
W(4) C(46) N(46) Mn(6) 40(12) 1_555 1_555 1_555 1_555 yes
O(1) Mn(1) N(11) C(11) 107(3) 1_555 1_555 1_555 1_555 yes
O(1) Mn(1) N(21) C(21) 72(5) 1_555 1_555 1_555 1_555 yes
O(1) Mn(1) N(31) C(31) -52(5) 1_555 1_555 1_555 1_555 yes
O(1) Mn(1) N(41) C(41) 29(2) 1_555 1_555 1_555 1_555 yes
O(2) Mn(2) N(12) C(12) 15(4) 1_555 1_555 1_555 1_555 yes
O(2) Mn(2) N(42) C(42) 29(3) 1_555 1_555 1_555 1_555 yes
O(3) Mn(3) N(23) C(23) 48(4) 1_555 1_555 1_555 1_555 yes
O(3) Mn(3) N(23a) C(23a) 139(20) 1_555 1_555 2_545 2_545 yes
O(3) Mn(3) N(33a) C(33a) 108(3) 1_555 1_555 2_545 2_545 yes
O(3) Mn(3) N(43) C(43) 153(3) 1_555 1_555 1_555 1_555 yes
O(4i) Mn(4) N(24) C(24) 153(3) 1_555 1_555 1_555 1_555 yes
O(4i) Mn(4) N(34) C(34) -29(7) 1_555 1_555 1_555 1_555 yes
O(4i) Mn(4) N(34c) C(34c) 147(5) 1_555 1_555 3_556 3_556 yes
O(4i) Mn(4) N(44) C(44) 146(8) 1_555 1_555 1_555 1_555 yes
O(4j) Mn(4) N(24) C(24) -119(3) 1_555 1_555 1_555 1_555 yes
O(4j) Mn(4) N(34) C(34) -67(5) 1_555 1_555 1_555 1_555 yes
O(4j) Mn(4) N(34c) C(34c) 59(5) 1_555 1_555 3_556 3_556 yes
O(4j) Mn(4) N(44) C(44) -168(7) 1_555 1_555 1_555 1_555 yes
O(5i) Mn(5) N(15) C(15) -134(3) 1_555 1_555 1_555 1_555 yes
O(5i) Mn(5) N(25a) C(25a) -44(3) 1_555 1_555 2_555 2_555 yes
O(5i) Mn(5) N(35) C(35) -97(3) 1_555 1_555 1_555 1_555 yes
O(5j) Mn(5) N(15) C(15) 154(3) 1_555 1_555 1_555 1_555 yes
O(5j) Mn(5) N(25a) C(25a) 77(5) 1_555 1_555 2_555 2_555 yes
O(5j) Mn(5) N(35) C(35) 173(3) 1_555 1_555 1_555 1_555 yes
O(6i) Mn(6) N(16) C(16) 67(27) 1_555 1_555 1_555 1_555 yes
O(6i) Mn(6) N(36) C(36) 42(19) 1_555 1_555 1_555 1_555 yes
O(6i) Mn(6) N(36c) C(36c) 173(2) 1_555 1_555 3_556 3_556 yes
O(6i) Mn(6) N(46) C(46) 112(3) 1_555 1_555 1_555 1_555 yes
O(6j) Mn(6) N(16) C(16) -16(27) 1_555 1_555 1_555 1_555 yes
O(6j) Mn(6) N(36) C(36) 45(18) 1_555 1_555 1_555 1_555 yes
O(6j) Mn(6) N(36c) C(36c) -101(2) 1_555 1_555 3_556 3_556 yes
O(6j) Mn(6) N(46) C(46) 92(4) 1_555 1_555 1_555 1_555 yes
N(10i) C(10i) W(1) C(10j) 5(75) 1_555 1_555 1_555 1_555 yes
N(10i) C(10i) W(1) C(11) 160(75) 1_555 1_555 1_555 1_555 yes
N(10i) C(10i) W(1) C(12) -150(75) 1_555 1_555 1_555 1_555 yes
N(10i) C(10i) W(1) C(12a) -67(75) 1_555 1_555 1_555 1_555 yes
N(10i) C(10i) W(1) C(13a) -74(75) 1_555 1_555 1_555 1_555 yes
N(10i) C(10i) W(1) C(15) 56(75) 1_555 1_555 1_555 1_555 yes
N(10i) C(10i) W(1) C(16) 112(75) 1_555 1_555 1_555 1_555 yes
N(10j) C(10j) W(1) C(10i) -159(61) 1_555 1_555 1_555 1_555 yes
N(10j) C(10j) W(1) C(11) 51(61) 1_555 1_555 1_555 1_555 yes
N(10j) C(10j) W(1) C(12) -114(61) 1_555 1_555 1_555 1_555 yes
N(10j) C(10j) W(1) C(12a) -13(61) 1_555 1_555 1_555 1_555 yes
N(10j) C(10j) W(1) C(13a) -86(61) 1_555 1_555 1_555 1_555 yes
N(10j) C(10j) W(1) C(15) 60(61) 1_555 1_555 1_555 1_555 yes
N(10j) C(10j) W(1) C(16) 134(61) 1_555 1_555 1_555 1_555 yes
N(11) Mn(1) N(21) C(21) 157(5) 1_555 1_555 1_555 1_555 yes
N(11) Mn(1) N(31) C(31) 119(3) 1_555 1_555 1_555 1_555 yes
N(11) Mn(1) N(41) C(41) 126(2) 1_555 1_555 1_555 1_555 yes
N(11) C(11) W(1) C(10i) -53(24) 1_555 1_555 1_555 1_555 yes
N(11) C(11) W(1) C(10j) 82(24) 1_555 1_555 1_555 1_555 yes
N(11) C(11) W(1) C(12) -105(24) 1_555 1_555 1_555 1_555 yes
N(11) C(11) W(1) C(12a) 153(24) 1_555 1_555 1_555 1_555 yes
N(11) C(11) W(1) C(13a) -152(24) 1_555 1_555 1_555 1_555 yes
N(11) C(11) W(1) C(15) 74(24) 1_555 1_555 1_555 1_555 yes
N(11) C(11) W(1) C(16) -8(24) 1_555 1_555 1_555 1_555 yes
N(12) Mn(2) N(42) C(42) -60(3) 1_555 1_555 1_555 1_555 yes
N(12) C(12) W(1) C(10i) 124(13) 1_555 1_555 1_555 1_555 yes
N(12) C(12) W(1) C(10j) 79(13) 1_555 1_555 1_555 1_555 yes
N(12) C(12) W(1) C(11) -91(13) 1_555 1_555 1_555 1_555 yes
N(12) C(12) W(1) C(12a) -19(13) 1_555 1_555 1_555 1_555 yes
N(12) C(12) W(1) C(13a) 51(13) 1_555 1_555 1_555 1_555 yes
N(12) C(12) W(1) C(15) -92(13) 1_555 1_555 1_555 1_555 yes
N(12) C(12) W(1) C(16) -166(13) 1_555 1_555 1_555 1_555 yes
N(12a) Mn(2) N(12) C(12) 82(5) 1_555 2_455 2_455 2_455 yes
N(12a) Mn(2) N(42) C(42) 114(3) 1_555 2_455 2_455 2_455 yes
N(12a) C(12a) W(1) C(10i) -173(26) 1_555 1_555 1_555 1_555 yes
N(12a) C(12a) W(1) C(10j) 117(26) 1_555 1_555 1_555 1_555 yes
N(12a) C(12a) W(1) C(11) -27(26) 1_555 1_555 1_555 1_555 yes
N(12a) C(12a) W(1) C(12) -96(26) 1_555 1_555 1_555 1_555 yes
N(12a) C(12a) W(1) C(13a) -166(26) 1_555 1_555 1_555 1_555 yes
N(12a) C(12a) W(1) C(15) 48(26) 1_555 1_555 1_555 1_555 yes
N(12a) C(12a) W(1) C(16) 5(27) 1_555 1_555 1_555 1_555 yes
N(13a) C(13a) W(1) C(10i) -63(15) 1_555 1_555 1_555 1_555 yes
N(13a) C(13a) W(1) C(10j) -144(15) 1_555 1_555 1_555 1_555 yes
N(13a) C(13a) W(1) C(11) 66(15) 1_555 1_555 1_555 1_555 yes
N(13a) C(13a) W(1) C(12) 19(15) 1_555 1_555 1_555 1_555 yes
N(13a) C(13a) W(1) C(12a) 120(15) 1_555 1_555 1_555 1_555 yes
N(13a) C(13a) W(1) C(15) 171(15) 1_555 1_555 1_555 1_555 yes
N(13a) C(13a) W(1) C(16) -53(15) 1_555 1_555 1_555 1_555 yes
N(15) Mn(5) N(25a) C(25a) 142(3) 1_555 1_555 2_555 2_555 yes
N(15) Mn(5) N(35) C(35) 85(3) 1_555 1_555 1_555 1_555 yes
N(15) C(15) W(1) C(10i) 179(30) 1_555 1_555 1_555 1_555 yes
N(15) C(15) W(1) C(10j) -127(30) 1_555 1_555 1_555 1_555 yes
N(15) C(15) W(1) C(11) 47(30) 1_555 1_555 1_555 1_555 yes
N(15) C(15) W(1) C(12) 47(31) 1_555 1_555 1_555 1_555 yes
N(15) C(15) W(1) C(12a) -30(30) 1_555 1_555 1_555 1_555 yes
N(15) C(15) W(1) C(13a) -80(30) 1_555 1_555 1_555 1_555 yes
N(15) C(15) W(1) C(16) 126(30) 1_555 1_555 1_555 1_555 yes
N(16) Mn(6) N(36) C(36) 131(18) 1_555 1_555 1_555 1_555 yes
N(16) Mn(6) N(36c) C(36c) -10(5) 1_555 1_555 3_556 3_556 yes
N(16) Mn(6) N(46) C(46) 19(3) 1_555 1_555 1_555 1_555 yes
N(16) C(16) W(1) C(10i) 37(27) 1_555 1_555 1_555 1_555 yes
N(16) C(16) W(1) C(10j) 108(27) 1_555 1_555 1_555 1_555 yes
N(16) C(16) W(1) C(11) -108(27) 1_555 1_555 1_555 1_555 yes
N(16) C(16) W(1) C(12) -39(27) 1_555 1_555 1_555 1_555 yes
N(16) C(16) W(1) C(12a) -141(27) 1_555 1_555 1_555 1_555 yes
N(16) C(16) W(1) C(13a) 27(27) 1_555 1_555 1_555 1_555 yes
N(16) C(16) W(1) C(15) 175(27) 1_555 1_555 1_555 1_555 yes
N(20) C(20) W(2) C(21) -61(13) 1_555 1_555 1_555 1_555 yes
N(20) C(20) W(2) C(21a) 65(13) 1_555 1_555 1_555 1_555 yes
N(20) C(20) W(2) C(22b) 160(12) 1_555 1_555 1_555 1_555 yes
N(20) C(20) W(2) C(23) 13(13) 1_555 1_555 1_555 1_555 yes
N(20) C(20) W(2) C(23a) -137(13) 1_555 1_555 1_555 1_555 yes
N(20) C(20) W(2) C(24) -71(13) 1_555 1_555 1_555 1_555 yes
N(20) C(20) W(2) C(25a) 99(13) 1_555 1_555 1_555 1_555 yes
N(21) Mn(1) N(11) C(11) 23(8) 1_555 1_555 1_555 1_555 yes
N(21) Mn(1) N(31) C(31) -57(3) 1_555 1_555 1_555 1_555 yes
N(21) Mn(1) N(41) C(41) -53(2) 1_555 1_555 1_555 1_555 yes
N(21) C(21) W(2) C(20) 19(33) 1_555 1_555 1_555 1_555 yes
N(21) C(21) W(2) C(21a) -115(33) 1_555 1_555 1_555 1_555 yes
N(21) C(21) W(2) C(22b) 131(33) 1_555 1_555 1_555 1_555 yes
N(21) C(21) W(2) C(23) -66(33) 1_555 1_555 1_555 1_555 yes
N(21) C(21) W(2) C(23a) 102(33) 1_555 1_555 1_555 1_555 yes
N(21) C(21) W(2) C(24) -166(33) 1_555 1_555 1_555 1_555 yes
N(21) C(21) W(2) C(25a) -6(33) 1_555 1_555 1_555 1_555 yes
N(21a) Mn(1) N(11) C(11) -166(3) 1_555 2_545 2_545 2_545 yes
N(21a) Mn(1) N(21) C(21) -13(5) 1_555 2_545 2_545 2_545 yes
N(21a) Mn(1) N(31) C(31) -154(3) 1_555 2_545 2_545 2_545 yes
N(21a) Mn(1) N(41) C(41) 73(3) 1_555 2_545 2_545 2_545 yes
N(21a) C(21a) W(2) C(20) -49(18) 1_555 1_555 1_555 1_555 yes
N(21a) C(21a) W(2) C(21) 55(18) 1_555 1_555 1_555 1_555 yes
N(21a) C(21a) W(2) C(22b) -162(18) 1_555 1_555 1_555 1_555 yes
N(21a) C(21a) W(2) C(23) 5(17) 1_555 1_555 1_555 1_555 yes
N(21a) C(21a) W(2) C(23a) 168(17) 1_555 1_555 1_555 1_555 yes
N(21a) C(21a) W(2) C(24) 105(17) 1_555 1_555 1_555 1_555 yes
N(21a) C(21a) W(2) C(25a) -81(17) 1_555 1_555 1_555 1_555 yes
N(22b) C(22b) W(2) C(20) 15(18) 1_555 1_555 1_555 1_555 yes
N(22b) C(22b) W(2) C(21) -78(18) 1_555 1_555 1_555 1_555 yes
N(22b) C(22b) W(2) C(21a) 150(18) 1_555 1_555 1_555 1_555 yes
N(22b) C(22b) W(2) C(23) 130(18) 1_555 1_555 1_555 1_555 yes
N(22b) C(22b) W(2) C(23a) -48(18) 1_555 1_555 1_555 1_555 yes
N(22b) C(22b) W(2) C(24) -136(18) 1_555 1_555 1_555 1_555 yes
N(22b) C(22b) W(2) C(25a) 73(18) 1_555 1_555 1_555 1_555 yes
N(23) Mn(3) N(23a) C(23a) 35(3) 1_555 1_555 2_545 2_545 yes
N(23) Mn(3) N(33a) C(33a) 27(3) 1_555 1_555 2_545 2_545 yes
N(23) Mn(3) N(43) C(43) -125(3) 1_555 1_555 1_555 1_555 yes
N(23) C(23) W(2) C(20) -165(20) 1_555 1_555 1_555 1_555 yes
N(23) C(23) W(2) C(21) -91(20) 1_555 1_555 1_555 1_555 yes
N(23) C(23) W(2) C(21a) 49(20) 1_555 1_555 1_555 1_555 yes
N(23) C(23) W(2) C(22b) 69(20) 1_555 1_555 1_555 1_555 yes
N(23) C(23) W(2) C(23a) -110(20) 1_555 1_555 1_555 1_555 yes
N(23) C(23) W(2) C(24) -21(20) 1_555 1_555 1_555 1_555 yes
N(23) C(23) W(2) C(25a) 124(20) 1_555 1_555 1_555 1_555 yes
N(23a) Mn(3) N(33a) C(33a) -71(3) 1_555 2_555 1_555 1_555 yes
N(23a) C(23a) W(2) C(20) 82(52) 1_555 1_555 1_555 1_555 yes
N(23a) C(23a) W(2) C(21) 8(52) 1_555 1_555 1_555 1_555 yes
N(23a) C(23a) W(2) C(21a) -122(52) 1_555 1_555 1_555 1_555 yes
N(23a) C(23a) W(2) C(22b) -152(52) 1_555 1_555 1_555 1_555 yes
N(23a) C(23a) W(2) C(23) 27(52) 1_555 1_555 1_555 1_555 yes
N(23a) C(23a) W(2) C(24) -64(52) 1_555 1_555 1_555 1_555 yes
N(23a) C(23a) W(2) C(25a) 143(52) 1_555 1_555 1_555 1_555 yes
N(24) Mn(4) N(34) C(34) -149(5) 1_555 1_555 1_555 1_555 yes
N(24) Mn(4) N(34c) C(34c) 28(6) 1_555 1_555 3_556 3_556 yes
N(24) Mn(4) N(44) C(44) -119(7) 1_555 1_555 1_555 1_555 yes
N(24) C(24) W(2) C(20) 64(7) 1_555 1_555 1_555 1_555 yes
N(24) C(24) W(2) C(21) 55(7) 1_555 1_555 1_555 1_555 yes
N(24) C(24) W(2) C(21a) -86(7) 1_555 1_555 1_555 1_555 yes
N(24) C(24) W(2) C(22b) -159(7) 1_555 1_555 1_555 1_555 yes
N(24) C(24) W(2) C(23) -16(7) 1_555 1_555 1_555 1_555 yes
N(24) C(24) W(2) C(23a) 128(7) 1_555 1_555 1_555 1_555 yes
N(24) C(24) W(2) C(25a) -99(7) 1_555 1_555 1_555 1_555 yes
N(25a) C(25a) W(2) C(20) -25(13) 1_555 1_555 1_555 1_555 yes
N(25a) C(25a) W(2) C(21) 1(14) 1_555 1_555 1_555 1_555 yes
N(25a) C(25a) W(2) C(21a) 131(13) 1_555 1_555 1_555 1_555 yes
N(25a) C(25a) W(2) C(22b) -152(13) 1_555 1_555 1_555 1_555 yes
N(25a) C(25a) W(2) C(23) 58(13) 1_555 1_555 1_555 1_555 yes
N(25a) C(25a) W(2) C(23a) -90(13) 1_555 1_555 1_555 1_555 yes
N(25a) C(25a) W(2) C(24) 144(13) 1_555 1_555 1_555 1_555 yes
N(30) C(30) W(3) C(31) 127(33) 1_555 1_555 1_555 1_555 yes
N(30) C(30) W(3) C(33a) -179(33) 1_555 1_555 1_555 1_555 yes
N(30) C(30) W(3) C(34) -122(33) 1_555 1_555 1_555 1_555 yes
N(30) C(30) W(3) C(34c) -11(33) 1_555 1_555 1_555 1_555 yes
N(30) C(30) W(3) C(35) 75(33) 1_555 1_555 1_555 1_555 yes
N(30) C(30) W(3) C(36) 18(34) 1_555 1_555 1_555 1_555 yes
N(30) C(30) W(3) C(36c) -92(33) 1_555 1_555 1_555 1_555 yes
N(31) Mn(1) N(11) C(11) -71(3) 1_555 1_555 1_555 1_555 yes
N(31) Mn(1) N(21) C(21) -107(5) 1_555 1_555 1_555 1_555 yes
N(31) Mn(1) N(41) C(41) -143(2) 1_555 1_555 1_555 1_555 yes
N(31) C(31) W(3) C(30) 168(15) 1_555 1_555 1_555 1_555 yes
N(31) C(31) W(3) C(33a) 115(15) 1_555 1_555 1_555 1_555 yes
N(31) C(31) W(3) C(34) 27(15) 1_555 1_555 1_555 1_555 yes
N(31) C(31) W(3) C(34c) -82(15) 1_555 1_555 1_555 1_555 yes
N(31) C(31) W(3) C(35) -139(15) 1_555 1_555 1_555 1_555 yes
N(31) C(31) W(3) C(36) -51(15) 1_555 1_555 1_555 1_555 yes
N(31) C(31) W(3) C(36c) 57(15) 1_555 1_555 1_555 1_555 yes
N(33a) Mn(3) N(23a) C(23a) 125(3) 1_555 2_555 1_555 1_555 yes
N(33a) C(33a) W(3) C(30) -47(16) 1_555 1_555 1_555 1_555 yes
N(33a) C(33a) W(3) C(31) 90(16) 1_555 1_555 1_555 1_555 yes
N(33a) C(33a) W(3) C(34) 164(16) 1_555 1_555 1_555 1_555 yes
N(33a) C(33a) W(3) C(34c) -67(16) 1_555 1_555 1_555 1_555 yes
N(33a) C(33a) W(3) C(35) 22(16) 1_555 1_555 1_555 1_555 yes
N(33a) C(33a) W(3) C(36) 111(16) 1_555 1_555 1_555 1_555 yes
N(33a) C(33a) W(3) C(36c) -123(16) 1_555 1_555 1_555 1_555 yes
N(34) Mn(4) N(24) C(24) -32(3) 1_555 1_555 1_555 1_555 yes
N(34) Mn(4) N(34c) C(34c) -27(5) 1_555 1_555 3_556 3_556 yes
N(34) Mn(4) N(44) C(44) -30(8) 1_555 1_555 1_555 1_555 yes
N(34) C(34) W(3) C(30) 160(16) 1_555 1_555 1_555 1_555 yes
N(34) C(34) W(3) C(31) -71(16) 1_555 1_555 1_555 1_555 yes
N(34) C(34) W(3) C(33a) -146(16) 1_555 1_555 1_555 1_555 yes
N(34) C(34) W(3) C(34c) 64(16) 1_555 1_555 1_555 1_555 yes
N(34) C(34) W(3) C(35) -49(16) 1_555 1_555 1_555 1_555 yes
N(34) C(34) W(3) C(36) 5(16) 1_555 1_555 1_555 1_555 yes
N(34) C(34) W(3) C(36c) 128(16) 1_555 1_555 1_555 1_555 yes
N(34c) Mn(4) N(24) C(24) 87(3) 1_555 3_556 3_556 3_556 yes
N(34c) Mn(4) N(34) C(34) -23(5) 1_555 3_556 3_556 3_556 yes
N(34c) Mn(4) N(44) C(44) -56(8) 1_555 3_556 3_556 3_556 yes
N(34c) C(34c) W(3) C(30) -140.9 1_555 1_555 1_555 1_555 yes
N(34c) C(34c) W(3) C(31) 90.9 1_555 1_555 1_555 1_555 yes
N(34c) C(34c) W(3) C(33a) -120.6 1_555 1_555 1_555 1_555 yes
N(34c) C(34c) W(3) C(34) -2.0 1_555 1_555 1_555 1_555 yes
N(34c) C(34c) W(3) C(35) 144.0 1_555 1_555 1_555 1_555 yes
N(34c) C(34c) W(3) C(36) 59.5 1_555 1_555 1_555 1_555 yes
N(34c) C(34c) W(3) C(36c) -63.0 1_555 1_555 1_555 1_555 yes
N(35) Mn(5) N(15) C(15) -113(3) 1_555 1_555 1_555 1_555 yes
N(35) Mn(5) N(25a) C(25a) -128(3) 1_555 1_555 2_555 2_555 yes
N(35) C(35) W(3) C(30) 113(10) 1_555 1_555 1_555 1_555 yes
N(35) C(35) W(3) C(31) -25(10) 1_555 1_555 1_555 1_555 yes
N(35) C(35) W(3) C(33a) 44(10) 1_555 1_555 1_555 1_555 yes
N(35) C(35) W(3) C(34) -47(10) 1_555 1_555 1_555 1_555 yes
N(35) C(35) W(3) C(34c) -171(10) 1_555 1_555 1_555 1_555 yes
N(35) C(35) W(3) C(36) -100(10) 1_555 1_555 1_555 1_555 yes
N(35) C(35) W(3) C(36c) 135(10) 1_555 1_555 1_555 1_555 yes
N(36) Mn(6) N(16) C(16) -103(27) 1_555 1_555 1_555 1_555 yes
N(36) Mn(6) N(36c) C(36c) -14(2) 1_555 1_555 3_556 3_556 yes
N(36) Mn(6) N(46) C(46) -67(3) 1_555 1_555 1_555 1_555 yes
N(36) C(36) W(3) C(30) 169(36) 1_555 1_555 1_555 1_555 yes
N(36) C(36) W(3) C(31) 41(37) 1_555 1_555 1_555 1_555 yes
N(36) C(36) W(3) C(33a) 20(37) 1_555 1_555 1_555 1_555 yes
N(36) C(36) W(3) C(34) -34(37) 1_555 1_555 1_555 1_555 yes
N(36) C(36) W(3) C(34c) -159(37) 1_555 1_555 1_555 1_555 yes
N(36) C(36) W(3) C(35) 115(37) 1_555 1_555 1_555 1_555 yes
N(36) C(36) W(3) C(36c) -94(37) 1_555 1_555 1_555 1_555 yes
N(36c) Mn(6) N(16) C(16) 107(26) 1_555 3_556 3_556 3_556 yes
N(36c) Mn(6) N(36) C(36) 49(18) 1_555 3_556 3_556 3_556 yes
N(36c) Mn(6) N(46) C(46) 153(3) 1_555 3_556 3_556 3_556 yes
N(36c) C(36c) W(3) C(30) -94(44) 1_555 1_555 1_555 1_555 yes
N(36c) C(36c) W(3) C(31) 34(44) 1_555 1_555 1_555 1_555 yes
N(36c) C(36c) W(3) C(33a) -20(44) 1_555 1_555 1_555 1_555 yes
N(36c) C(36c) W(3) C(34) 64(44) 1_555 1_555 1_555 1_555 yes
N(36c) C(36c) W(3) C(34c) -171(44) 1_555 1_555 1_555 1_555 yes
N(36c) C(36c) W(3) C(35) -116(43) 1_555 1_555 1_555 1_555 yes
N(36c) C(36c) W(3) C(36) 127(44) 1_555 1_555 1_555 1_555 yes
N(40) C(40) W(4) C(41) -71(87) 1_555 1_555 1_555 1_555 yes
N(40) C(40) W(4) C(42) -129(87) 1_555 1_555 1_555 1_555 yes
N(40) C(40) W(4) C(42a) 146(87) 1_555 1_555 1_555 1_555 yes
N(40) C(40) W(4) C(43) -176(87) 1_555 1_555 1_555 1_555 yes
N(40) C(40) W(4) C(44) 27(88) 1_555 1_555 1_555 1_555 yes
N(40) C(40) W(4) C(45b) 70(87) 1_555 1_555 1_555 1_555 yes
N(40) C(40) W(4) C(46) -18(87) 1_555 1_555 1_555 1_555 yes
N(41) Mn(1) N(11) C(11) 25(3) 1_555 1_555 1_555 1_555 yes
N(41) Mn(1) N(21) C(21) 154(5) 1_555 1_555 1_555 1_555 yes
N(41) Mn(1) N(31) C(31) 34(3) 1_555 1_555 1_555 1_555 yes
N(41) C(41) W(4) C(40) -178(19) 1_555 1_555 1_555 1_555 yes
N(41) C(41) W(4) C(42) -120(19) 1_555 1_555 1_555 1_555 yes
N(41) C(41) W(4) C(42a) -69(19) 1_555 1_555 1_555 1_555 yes
N(41) C(41) W(4) C(43) -37(19) 1_555 1_555 1_555 1_555 yes
N(41) C(41) W(4) C(44) 44(19) 1_555 1_555 1_555 1_555 yes
N(41) C(41) W(4) C(45b) 71(19) 1_555 1_555 1_555 1_555 yes
N(41) C(41) W(4) C(46) 127(19) 1_555 1_555 1_555 1_555 yes
N(42) Mn(2) N(12) C(12) 105(4) 1_555 1_555 1_555 1_555 yes
N(42) C(42) W(4) C(40) 158(49) 1_555 1_555 1_555 1_555 yes
N(42) C(42) W(4) C(41) 26(49) 1_555 1_555 1_555 1_555 yes
N(42) C(42) W(4) C(42a) -123(49) 1_555 1_555 1_555 1_555 yes
N(42) C(42) W(4) C(43) -49(49) 1_555 1_555 1_555 1_555 yes
N(42) C(42) W(4) C(44) 3(49) 1_555 1_555 1_555 1_555 yes
N(42) C(42) W(4) C(45b) -166(48) 1_555 1_555 1_555 1_555 yes
N(42) C(42) W(4) C(46) 91(49) 1_555 1_555 1_555 1_555 yes
N(42a) Mn(2) N(12) C(12) -68(4) 1_555 2_445 2_445 2_445 yes
N(42a) Mn(2) N(42) C(42) -15(5) 1_555 2_445 2_445 2_445 yes
N(42a) C(42a) W(4) C(40) -23(14) 1_555 1_555 1_555 1_555 yes
N(42a) C(42a) W(4) C(41) -148(14) 1_555 1_555 1_555 1_555 yes
N(42a) C(42a) W(4) C(42) -99(14) 1_555 1_555 1_555 1_555 yes
N(42a) C(42a) W(4) C(43) 179(14) 1_555 1_555 1_555 1_555 yes
N(42a) C(42a) W(4) C(44) 115(14) 1_555 1_555 1_555 1_555 yes
N(42a) C(42a) W(4) C(45b) 56(14) 1_555 1_555 1_555 1_555 yes
N(42a) C(42a) W(4) C(46) 2(14) 1_555 1_555 1_555 1_555 yes
N(43) Mn(3) N(23) C(23) -49(4) 1_555 1_555 1_555 1_555 yes
N(43) Mn(3) N(23a) C(23a) -51(3) 1_555 1_555 2_545 2_545 yes
N(43) Mn(3) N(33a) C(33a) -55(4) 1_555 1_555 2_545 2_545 yes
N(43) C(43) W(4) C(40) 53(12) 1_555 1_555 1_555 1_555 yes
N(43) C(43) W(4) C(41) -68(11) 1_555 1_555 1_555 1_555 yes
N(43) C(43) W(4) C(42) 7(11) 1_555 1_555 1_555 1_555 yes
N(43) C(43) W(4) C(42a) 91(11) 1_555 1_555 1_555 1_555 yes
N(43) C(43) W(4) C(44) -142(11) 1_555 1_555 1_555 1_555 yes
N(43) C(43) W(4) C(45b) 152(11) 1_555 1_555 1_555 1_555 yes
N(43) C(43) W(4) C(46) -91(11) 1_555 1_555 1_555 1_555 yes
N(44) Mn(4) N(24) C(24) 67(3) 1_555 1_555 1_555 1_555 yes
N(44) Mn(4) N(34) C(34) 117(5) 1_555 1_555 1_555 1_555 yes
N(44) Mn(4) N(34c) C(34c) -126(5) 1_555 1_555 3_556 3_556 yes
N(44) C(44) W(4) C(40) -47(9) 1_555 1_555 1_555 1_555 yes
N(44) C(44) W(4) C(41) 72(9) 1_555 1_555 1_555 1_555 yes
N(44) C(44) W(4) C(42) 95(9) 1_555 1_555 1_555 1_555 yes
N(44) C(44) W(4) C(42a) -149(8) 1_555 1_555 1_555 1_555 yes
N(44) C(44) W(4) C(43) 148(9) 1_555 1_555 1_555 1_555 yes
N(44) C(44) W(4) C(45b) -90(9) 1_555 1_555 1_555 1_555 yes
N(44) C(44) W(4) C(46) -2(9) 1_555 1_555 1_555 1_555 yes
N(45b) C(45b) W(4) C(40) 21(40) 1_555 1_555 1_555 1_555 yes
N(45b) C(45b) W(4) C(41) 147(40) 1_555 1_555 1_555 1_555 yes
N(45b) C(45b) W(4) C(42) -12(41) 1_555 1_555 1_555 1_555 yes
N(45b) C(45b) W(4) C(42a) -57(40) 1_555 1_555 1_555 1_555 yes
N(45b) C(45b) W(4) C(43) -118(40) 1_555 1_555 1_555 1_555 yes
N(45b) C(45b) W(4) C(44) 174(40) 1_555 1_555 1_555 1_555 yes
N(45b) C(45b) W(4) C(46) 95(40) 1_555 1_555 1_555 1_555 yes
N(46) Mn(6) N(16) C(16) 155(27) 1_555 1_555 1_555 1_555 yes
N(46) Mn(6) N(36) C(36) -137(18) 1_555 1_555 1_555 1_555 yes
N(46) Mn(6) N(36c) C(36c) 86(2) 1_555 1_555 3_556 3_556 yes
N(46) C(46) W(4) C(40) -147(9) 1_555 1_555 1_555 1_555 yes
N(46) C(46) W(4) C(41) -13(9) 1_555 1_555 1_555 1_555 yes
N(46) C(46) W(4) C(42) -80(9) 1_555 1_555 1_555 1_555 yes
N(46) C(46) W(4) C(42a) -174(9) 1_555 1_555 1_555 1_555 yes
N(46) C(46) W(4) C(43) 9(10) 1_555 1_555 1_555 1_555 yes
N(46) C(46) W(4) C(44) 61(9) 1_555 1_555 1_555 1_555 yes
N(46) C(46) W(4) C(45b) 134(9) 1_555 1_555 1_555 1_555 yes
